data_4338863
loop_
_publ_author_name
'Mairena, Miguel A.'
'Urbano, Juan'
'Carbajo, Jos\'e'
'Maraver, J Joaqu\'in'
'Alvarez, Eleuterio'
'D\'iaz-Requejo, M Mar'
'P\'erez, Pedro J'

_publ_section_title
;
 Effects of the substituents in the TpxCu activation of dioxygen: an
 experimental study.
;
_journal_issue 18
_journal_name_full 'Inorganic chemistry'
_journal_page_first 7428
_journal_page_last 7435
_journal_paper_doi 10.1021/ic7007073
_journal_volume 46
_journal_year 2007
_chemical_formula_moiety 'C49 H68 B2 Cu2 N12 O3'
_chemical_formula_sum 'C49 H68 B2 Cu2 N12 O3'
_chemical_formula_weight 1021.85
_chemical_name_systematic
; 
 ? 
;
_space_group_IT_number 14
_symmetry_cell_setting monoclinic
_symmetry_space_group_name_Hall '-P 2yn'
_symmetry_space_group_name_H-M 'P 1 21/n 1'
_atom_sites_solution_hydrogens geom
_atom_sites_solution_primary direct
_atom_sites_solution_secondary difmap
_audit_creation_method SHELXL-97
_cell_angle_alpha 90.00
_cell_angle_beta 103.257(9)
_cell_angle_gamma 90.00
_cell_formula_units_Z 4
_cell_length_a 12.310(4)
_cell_length_b 24.837(7)
_cell_length_c 16.479(5)
_cell_measurement_reflns_used 8958
_cell_measurement_temperature 100(2)
_cell_measurement_theta_max 28.51
_cell_measurement_theta_min 2.49
_cell_volume 4904(3)
_computing_cell_refinement 'Bruker (2006). APEX 2. Version 2.1.'
_computing_data_collection 'Bruker (2006). APEX 2. Version 2.1.'
_computing_data_reduction 'Bruker (2006). APEX 2. Version 2.1.'
_computing_molecular_graphics 'XP, SHELXTL v. 6.14 (Bruker, 2003)'
_computing_publication_material 'XCIF, SHELXTL v. 6.14 (Bruker, 2003)'
_computing_structure_refinement 'XL, SHELXTL v. 6.14 (Bruker, 2003)'
_computing_structure_solution 'Bruker (2006). APEX 2. Version 2.1.'
_diffrn_ambient_temperature 100(2)
_diffrn_detector_area_resol_mean 8.26
_diffrn_measured_fraction_theta_full 0.988
_diffrn_measured_fraction_theta_max 0.988
_diffrn_measurement_device_type
;
 Bruker-Nonius X8kappa APEX II CCD area detector'
;
_diffrn_measurement_method 'phi and omega scans with narrow frames'
_diffrn_radiation_monochromator graphite
_diffrn_radiation_source 'fine-focus sealed tube'
_diffrn_radiation_type MoK\a
_diffrn_radiation_wavelength 0.71073
_diffrn_reflns_av_R_equivalents 0.0608
_diffrn_reflns_av_sigmaI/netI 0.0676
_diffrn_reflns_limit_h_max 9
_diffrn_reflns_limit_h_min -17
_diffrn_reflns_limit_k_max 32
_diffrn_reflns_limit_k_min -31
_diffrn_reflns_limit_l_max 17
_diffrn_reflns_limit_l_min -22
_diffrn_reflns_number 20971
_diffrn_reflns_theta_full 29.98
_diffrn_reflns_theta_max 29.98
_diffrn_reflns_theta_min 2.34
_diffrn_standards_decay_% 0
_exptl_absorpt_coefficient_mu 0.923
_exptl_absorpt_correction_T_max 0.6410
_exptl_absorpt_correction_T_min 0.6062
_exptl_absorpt_correction_type multi-scan
_exptl_absorpt_process_details
;
 SADABS, Bruker (2003). APEX 2. Version 2.1. Bruker Analytical
 X-ray Solutions, Madison, Wisconsin, USA.
;
_exptl_crystal_colour green
_exptl_crystal_density_diffrn 1.384
_exptl_crystal_density_method 'not measured'
_exptl_crystal_description plate
_exptl_crystal_F_000 2152
_exptl_crystal_size_max 0.55
_exptl_crystal_size_mid 0.49
_exptl_crystal_size_min 0.49
_refine_diff_density_max 1.515
_refine_diff_density_min -1.250
_refine_diff_density_rms 0.140
_refine_ls_extinction_method none
_refine_ls_goodness_of_fit_ref 1.044
_refine_ls_hydrogen_treatment constr
_refine_ls_matrix_type full
_refine_ls_number_parameters 658
_refine_ls_number_reflns 13679
_refine_ls_number_restraints 156
_refine_ls_restrained_S_all 1.033
_refine_ls_R_factor_all 0.0962
_refine_ls_R_factor_gt 0.0735
_refine_ls_shift/su_max 0.000
_refine_ls_shift/su_mean 0.000
_refine_ls_structure_factor_coef Fsqd
_refine_ls_weighting_details 'calc w=1/[\s^2^(Fo^2^)+(0.1391P)^2^+7.7032P] where P=(Fo^2^+2Fc^2^)/3'
_refine_ls_weighting_scheme calc
_refine_ls_wR_factor_gt 0.1933
_refine_ls_wR_factor_ref 0.2128
_reflns_number_gt 10046
_reflns_number_total 13679
_reflns_threshold_expression >2sigma(I)
_cod_data_source_file ic7007073-file004.cif
_cod_data_source_block 2
_cod_depositor_comments
;
The following automatic conversions were performed:

'_symmetry_cell_setting' value 'Monoclinic' changed to 'monoclinic'
according to
/usr/data/users/saulius/automatic-downloads/retrospective/ACS/lib/dictionaries/cif_core.dic
dictionary named 'cif_core.dic' version 2.4.2 from 2011-04-26.

Automatic conversion script
Id: cif_fix_values 2281 2013-09-26 08:29:07Z andrius 
;
_cod_original_sg_symbol_H-M P2(1)/n
_cod_database_code 4338863

loop_
_symmetry_equiv_pos_as_xyz
'x, y, z'
'-x+1/2, y+1/2, -z+1/2'
'-x, -y, -z'
'x-1/2, -y-1/2, z-1/2'

loop_
_atom_site_label
_atom_site_type_symbol
_atom_site_fract_x
_atom_site_fract_y
_atom_site_fract_z
_atom_site_U_iso_or_equiv
_atom_site_adp_type
_atom_site_occupancy
_atom_site_symmetry_multiplicity
_atom_site_calc_flag
_atom_site_refinement_flags
_atom_site_disorder_assembly
_atom_site_disorder_group
Cu1 Cu 0.78120(6) 0.26529(3) 0.66111(4) 0.0165(2) Uani 1 1 d . . .
Cu2 Cu 1.03571(6) 0.35015(3) 0.60944(4) 0.0183(2) Uani 1 1 d . . .
O1 O 0.9297(3) 0.25462(15) 0.7377(2) 0.0204(9) Uani 1 1 d . . .
O2 O 0.9032(3) 0.31027(14) 0.6317(2) 0.0177(8) Uani 1 1 d . . .
O3 O 1.0687(3) 0.30789(15) 0.7148(2) 0.0224(9) Uani 1 1 d . . .
N1 N 0.6987(4) 0.20365(18) 0.6919(3) 0.0163(10) Uani 1 1 d . . .
N2 N 0.5908(4) 0.21257(18) 0.6914(3) 0.0209(11) Uani 1 1 d . A .
N3 N 0.7037(4) 0.32113(19) 0.7358(3) 0.0223(11) Uani 1 1 d . A .
N4 N 0.5924(4) 0.31272(18) 0.7205(3) 0.0216(11) Uani 1 1 d . A .
N5 N 0.6613(4) 0.27665(18) 0.5618(3) 0.0183(11) Uani 1 1 d . . .
N6 N 0.5563(4) 0.27742(19) 0.5746(3) 0.0218(11) Uani 1 1 d . A .
N7 N 1.0935(4) 0.29443(17) 0.5227(3) 0.0198(10) Uani 1 1 d . . .
N8 N 1.1374(4) 0.32224(18) 0.4669(3) 0.0217(11) Uani 1 1 d . . .
N9 N 0.9632(4) 0.39538(17) 0.5143(3) 0.0191(10) Uani 1 1 d . . .
N10 N 1.0275(4) 0.40740(19) 0.4592(3) 0.0221(11) Uani 1 1 d . . .
N11 N 1.1726(4) 0.39400(18) 0.6263(3) 0.0217(11) Uani 1 1 d . . .
N12 N 1.2121(4) 0.40118(19) 0.5559(3) 0.0217(11) Uani 1 1 d . . .
C1 C 0.7181(5) 0.1510(2) 0.7066(3) 0.0237(14) Uani 1 1 d . . .
C2 C 0.6219(5) 0.1260(3) 0.7166(4) 0.0276(14) Uani 1 1 d . . .
H2 H 0.6124 0.0890 0.7280 0.033 Uiso 1 1 d R . .
C3 C 0.5426(5) 0.1661(2) 0.7064(3) 0.0230(13) Uani 1 1 d . . .
H3 H 0.4669 0.1617 0.7095 0.028 Uiso 1 1 d R . .
C4 C 0.8289(5) 0.1269(2) 0.7090(4) 0.0285(15) Uani 1 1 d . . .
H4 H 0.8770 0.1552 0.6919 0.034 Uiso 1 1 d R . .
C5 C 0.8889(7) 0.1050(4) 0.7916(5) 0.062(2) Uani 1 1 d . . .
H5A H 0.8376 0.0837 0.8172 0.074 Uiso 1 1 d R . .
H5B H 0.9207 0.1346 0.8300 0.074 Uiso 1 1 d R . .
C6 C 0.9813(7) 0.0696(3) 0.7731(6) 0.057(2) Uani 1 1 d . . .
H6A H 1.0502 0.0908 0.7758 0.068 Uiso 1 1 d R . .
H6B H 0.9982 0.0395 0.8133 0.068 Uiso 1 1 d R . .
C7 C 0.9349(6) 0.0489(3) 0.6857(6) 0.055(2) Uani 1 1 d . . .
H7A H 0.9880 0.0558 0.6500 0.066 Uiso 1 1 d R . .
H7B H 0.9209 0.0096 0.6865 0.066 Uiso 1 1 d R . .
C8 C 0.8270(7) 0.0789(4) 0.6531(5) 0.063(3) Uani 1 1 d . . .
H8A H 0.8215 0.0906 0.5949 0.076 Uiso 1 1 d R . .
H8B H 0.7623 0.0556 0.6546 0.076 Uiso 1 1 d R . .
C9 C 0.7260(5) 0.3645(2) 0.7862(4) 0.0253(14) Uani 1 1 d . . .
C10 C 0.6280(5) 0.3840(2) 0.8021(4) 0.0254(14) Uani 1 1 d . A .
H10 H 0.6193 0.4142 0.8354 0.030 Uiso 1 1 d R . .
C11 C 0.5456(5) 0.3505(2) 0.7593(4) 0.0233(14) Uani 1 1 d . . .
H11 H 0.4682 0.3536 0.7577 0.028 Uiso 1 1 d R A .
C12A C 0.848(3) 0.3795(8) 0.8299(11) 0.033(5) Uani 0.50 1 d PDU A 1
H12A H 0.8936 0.3800 0.7867 0.039 Uiso 0.50 1 d PR A 1
C13A C 0.8591(16) 0.4353(7) 0.8727(12) 0.041(4) Uani 0.50 1 d PDU A 1
H13A H 0.7872 0.4474 0.8838 0.049 Uiso 0.50 1 d PR A 1
H13B H 0.8870 0.4629 0.8390 0.049 Uiso 0.50 1 d PR A 1
C14A C 0.9471(13) 0.4226(7) 0.9555(9) 0.041(3) Uani 0.50 1 d PU A 1
H14A H 1.0053 0.4509 0.9664 0.050 Uiso 0.50 1 d PR A 1
H14B H 0.9101 0.4219 1.0029 0.050 Uiso 0.50 1 d PR A 1
C15A C 0.9964(13) 0.3719(6) 0.9478(8) 0.042(3) Uani 0.50 1 d PU A 1
H15A H 1.0260 0.3554 1.0032 0.051 Uiso 0.50 1 d PR A 1
H15B H 1.0576 0.3752 0.9183 0.051 Uiso 0.50 1 d PR A 1
C16A C 0.903(2) 0.3400(7) 0.8989(13) 0.042(5) Uani 0.50 1 d PDU A 1
H16A H 0.8510 0.3290 0.9332 0.051 Uiso 0.50 1 d PR A 1
H16B H 0.9308 0.3075 0.8750 0.051 Uiso 0.50 1 d PR A 1
C12B C 0.840(2) 0.3869(8) 0.8060(12) 0.028(4) Uani 0.50 1 d PDU A 2
H12B H 0.8730 0.3834 0.7562 0.033 Uiso 0.50 1 d PR A 2
C13B C 0.8451(15) 0.4469(7) 0.8341(10) 0.038(4) Uani 0.50 1 d PDU A 2
H13C H 0.9048 0.4660 0.8145 0.046 Uiso 0.50 1 d PR A 2
H13D H 0.7732 0.4650 0.8106 0.046 Uiso 0.50 1 d PR A 2
C14B C 0.8692(19) 0.4468(8) 0.9277(11) 0.064(4) Uani 0.50 1 d PU A 2
H14C H 0.8035 0.4587 0.9481 0.077 Uiso 0.50 1 d PR A 2
H14D H 0.9337 0.4702 0.9519 0.077 Uiso 0.50 1 d PR A 2
C15B C 0.897(2) 0.3846(9) 0.9484(11) 0.077(5) Uani 0.50 1 d PU A 2
H15C H 0.9646 0.3817 0.9942 0.093 Uiso 0.50 1 d PR A 2
H15D H 0.8343 0.3676 0.9672 0.093 Uiso 0.50 1 d PR A 2
C16B C 0.914(2) 0.3579(9) 0.8800(15) 0.056(6) Uani 0.50 1 d PDU A 2
H16C H 0.8927 0.3195 0.8813 0.067 Uiso 0.50 1 d PR A 2
H16D H 0.9936 0.3600 0.8771 0.067 Uiso 0.50 1 d PR A 2
C17 C 0.6504(5) 0.2779(2) 0.4786(4) 0.0201(13) Uani 1 1 d . . .
C18 C 0.5393(6) 0.2807(3) 0.4395(4) 0.0307(15) Uani 1 1 d . . .
H18 H 0.5086 0.2827 0.3812 0.037 Uiso 1 1 d R . .
C19 C 0.4821(6) 0.2801(3) 0.5008(4) 0.0301(15) Uani 1 1 d . . .
H19 H 0.4033 0.2813 0.4929 0.036 Uiso 1 1 d R . .
C20 C 0.7492(5) 0.2732(2) 0.4425(3) 0.0235(13) Uani 1 1 d . . .
H20 H 0.8171 0.2830 0.4862 0.028 Uiso 1 1 d R . .
C21 C 0.7651(6) 0.2163(2) 0.4104(4) 0.0294(15) Uani 1 1 d . . .
H21A H 0.6920 0.1996 0.3857 0.035 Uiso 1 1 d R . .
H21B H 0.8055 0.1931 0.4564 0.035 Uiso 1 1 d R . .
C22 C 0.8343(6) 0.2240(3) 0.3435(4) 0.0313(15) Uani 1 1 d . . .
H22A H 0.9097 0.2082 0.3625 0.038 Uiso 1 1 d R . .
H22B H 0.7967 0.2066 0.2903 0.038 Uiso 1 1 d R . .
C23 C 0.8416(6) 0.2845(3) 0.3325(4) 0.0317(15) Uani 1 1 d . . .
H23A H 0.9139 0.2985 0.3649 0.038 Uiso 1 1 d R . .
H23B H 0.8340 0.2938 0.2730 0.038 Uiso 1 1 d R . .
C24 C 0.7465(6) 0.3077(3) 0.3644(4) 0.0295(15) Uani 1 1 d . . .
H24A H 0.6748 0.3036 0.3230 0.035 Uiso 1 1 d R . .
H24B H 0.7590 0.3462 0.3789 0.035 Uiso 1 1 d R . .
C25 C 1.0987(5) 0.2425(2) 0.5045(3) 0.0198(12) Uani 1 1 d . . .
C26 C 1.1461(5) 0.2359(2) 0.4357(4) 0.0270(14) Uani 1 1 d . . .
H26 H 1.1594 0.2032 0.4097 0.032 Uiso 1 1 d R . .
C27 C 1.1691(5) 0.2871(2) 0.4143(3) 0.0230(13) Uani 1 1 d . . .
H27 H 1.2022 0.2965 0.3695 0.028 Uiso 1 1 d R . .
C28 C 1.0551(5) 0.2005(2) 0.5556(4) 0.0259(14) Uani 1 1 d . . .
H28 H 0.9821 0.2126 0.5662 0.031 Uiso 1 1 d R . .
C29 C 1.0415(5) 0.1448(2) 0.5145(4) 0.0304(15) Uani 1 1 d . . .
H29A H 0.9757 0.1262 0.5263 0.037 Uiso 1 1 d R . .
H29B H 1.0307 0.1484 0.4533 0.037 Uiso 1 1 d R . .
C30 C 1.1450(7) 0.1135(3) 0.5495(5) 0.051(2) Uani 1 1 d . . .
H30A H 1.1852 0.1052 0.5055 0.061 Uiso 1 1 d R . .
H30B H 1.1266 0.0793 0.5742 0.061 Uiso 1 1 d R . .
C31 C 1.2166(7) 0.1498(3) 0.6170(5) 0.049(2) Uani 1 1 d . . .
H31A H 1.2522 0.1284 0.6666 0.058 Uiso 1 1 d R . .
H31B H 1.2757 0.1680 0.5953 0.058 Uiso 1 1 d R . .
C32 C 1.1374(7) 0.1898(3) 0.6382(4) 0.0418(18) Uani 1 1 d . . .
H32A H 1.1768 0.2232 0.6608 0.050 Uiso 1 1 d R . .
H32B H 1.0988 0.1749 0.6797 0.050 Uiso 1 1 d R . .
C33 C 0.8694(5) 0.4226(2) 0.4909(4) 0.0238(14) Uani 1 1 d . . .
C34 C 0.8697(5) 0.4524(3) 0.4190(4) 0.0322(16) Uani 1 1 d . . .
H34 H 0.8127 0.4753 0.3889 0.039 Uiso 1 1 d R . .
C35 C 0.9695(6) 0.4412(2) 0.4020(4) 0.0322(16) Uani 1 1 d . . .
H35 H 0.9949 0.4553 0.3560 0.039 Uiso 1 1 d R . .
C36 C 0.7797(5) 0.4195(2) 0.5394(4) 0.0275(14) Uani 1 1 d . . .
H36 H 0.7855 0.3837 0.5680 0.033 Uiso 1 1 d R . .
C37 C 0.7893(7) 0.4635(3) 0.6052(5) 0.052(2) Uani 1 1 d . . .
H37A H 0.8412 0.4527 0.6579 0.062 Uiso 1 1 d R . .
H37B H 0.8161 0.4976 0.5854 0.062 Uiso 1 1 d R . .
C38 C 0.6719(8) 0.4697(4) 0.6172(6) 0.075(3) Uani 1 1 d . . .
H38A H 0.6685 0.4580 0.6740 0.090 Uiso 1 1 d R . .
H38B H 0.6485 0.5079 0.6102 0.090 Uiso 1 1 d R . .
C39 C 0.5960(7) 0.4353(3) 0.5530(7) 0.072(3) Uani 1 1 d . . .
H39A H 0.5788 0.4009 0.5776 0.087 Uiso 1 1 d R . .
H39B H 0.5252 0.4543 0.5289 0.087 Uiso 1 1 d R . .
C40 C 0.6620(5) 0.4260(3) 0.4881(5) 0.047(2) Uani 1 1 d . . .
H40A H 0.6562 0.4571 0.4498 0.056 Uiso 1 1 d R . .
H40B H 0.6365 0.3931 0.4552 0.056 Uiso 1 1 d R . .
C41 C 1.2479(5) 0.4156(2) 0.6895(4) 0.0216(13) Uani 1 1 d . . .
C42 C 1.3360(5) 0.4355(2) 0.6614(4) 0.0283(15) Uani 1 1 d . . .
H42 H 1.4012 0.4523 0.6935 0.034 Uiso 1 1 d R . .
C43 C 1.3100(5) 0.4260(2) 0.5760(4) 0.0240(13) Uani 1 1 d . . .
H43 H 1.3547 0.4357 0.5383 0.029 Uiso 1 1 d R . .
C44 C 1.2243(5) 0.4173(2) 0.7754(4) 0.0265(14) Uani 1 1 d . . .
H44 H 1.2009 0.3804 0.7891 0.032 Uiso 1 1 d R . .
C45 C 1.3231(6) 0.4344(3) 0.8439(4) 0.0403(18) Uani 1 1 d . . .
H45A H 1.3722 0.4034 0.8646 0.048 Uiso 1 1 d R . .
H45B H 1.3673 0.4627 0.8240 0.048 Uiso 1 1 d R . .
C46 C 1.2692(7) 0.4558(3) 0.9105(5) 0.050(2) Uani 1 1 d . . .
H46A H 1.2477 0.4260 0.9436 0.060 Uiso 1 1 d R . .
H46B H 1.3202 0.4804 0.9485 0.060 Uiso 1 1 d R . .
C47 C 1.1694(8) 0.4849(4) 0.8640(6) 0.074(3) Uani 1 1 d . . .
H47A H 1.1881 0.5229 0.8552 0.089 Uiso 1 1 d R . .
H47B H 1.1097 0.4842 0.8953 0.089 Uiso 1 1 d R . .
C48 C 1.1316(7) 0.4565(3) 0.7816(4) 0.053(2) Uani 1 1 d . . .
H48A H 1.1198 0.4827 0.7351 0.063 Uiso 1 1 d R . .
H48B H 1.0609 0.4370 0.7793 0.063 Uiso 1 1 d R . .
C49 C 0.9720(5) 0.2899(2) 0.6983(3) 0.0192(13) Uani 1 1 d . . .
B1 B 0.5362(7) 0.2678(3) 0.6625(4) 0.0259(16) Uani 1 1 d . . .
H1 H 0.4544 0.2667 0.6604 0.031 Uiso 1 1 d R A .
B2 B 1.1434(6) 0.3834(3) 0.4698(4) 0.0245(15) Uani 1 1 d . . .
H2A H 1.1790 0.3971 0.4250 0.029 Uiso 1 1 d R . .

loop_
_atom_site_aniso_label
_atom_site_aniso_U_11
_atom_site_aniso_U_22
_atom_site_aniso_U_33
_atom_site_aniso_U_23
_atom_site_aniso_U_13
_atom_site_aniso_U_12
Cu1 0.0235(5) 0.0238(4) 0.0035(4) 0.0006(3) 0.0055(3) -0.0016(3)
Cu2 0.0223(5) 0.0251(4) 0.0083(4) 0.0008(3) 0.0053(3) -0.0022(3)
O1 0.024(2) 0.030(2) 0.008(2) 0.0014(16) 0.0053(16) -0.0012(17)
O2 0.024(2) 0.022(2) 0.0052(19) -0.0004(16) -0.0009(15) -0.0005(16)
O3 0.022(3) 0.034(2) 0.010(2) 0.0014(17) 0.0015(16) -0.0058(18)
N1 0.013(3) 0.026(3) 0.011(2) -0.0017(19) 0.0053(19) -0.0017(19)
N2 0.034(3) 0.027(3) 0.003(2) -0.001(2) 0.006(2) -0.001(2)
N3 0.024(3) 0.029(3) 0.016(3) -0.008(2) 0.008(2) -0.002(2)
N4 0.033(3) 0.025(3) 0.010(2) 0.000(2) 0.011(2) 0.000(2)
N5 0.021(3) 0.029(3) 0.007(2) -0.0013(19) 0.008(2) -0.005(2)
N6 0.026(3) 0.034(3) 0.006(3) -0.003(2) 0.005(2) -0.006(2)
N7 0.029(3) 0.023(3) 0.011(2) -0.001(2) 0.010(2) 0.001(2)
N8 0.028(3) 0.028(3) 0.012(3) 0.000(2) 0.010(2) 0.000(2)
N9 0.025(3) 0.022(3) 0.013(3) 0.004(2) 0.008(2) 0.0026(19)
N10 0.027(3) 0.030(3) 0.013(3) 0.004(2) 0.011(2) -0.001(2)
N11 0.027(3) 0.026(3) 0.014(3) 0.001(2) 0.009(2) 0.000(2)
N12 0.025(3) 0.028(3) 0.014(3) 0.005(2) 0.009(2) 0.000(2)
C1 0.036(4) 0.028(4) 0.008(3) -0.001(2) 0.006(2) -0.003(3)
C2 0.039(4) 0.029(4) 0.018(3) 0.001(3) 0.013(3) -0.004(3)
C3 0.024(4) 0.037(4) 0.011(3) 0.000(3) 0.011(2) -0.005(3)
C4 0.037(4) 0.019(3) 0.032(4) 0.007(3) 0.012(3) -0.002(3)
C5 0.054(6) 0.084(6) 0.041(5) -0.009(4) -0.003(4) 0.027(5)
C6 0.049(5) 0.047(5) 0.073(6) 0.014(4) 0.012(5) 0.017(4)
C7 0.046(5) 0.040(4) 0.090(7) -0.009(4) 0.038(5) 0.005(4)
C8 0.055(6) 0.090(7) 0.045(5) -0.029(5) 0.015(4) 0.021(5)
C9 0.034(4) 0.025(3) 0.020(3) 0.000(3) 0.010(3) 0.005(3)
C10 0.041(4) 0.021(3) 0.018(3) 0.000(3) 0.012(3) 0.005(3)
C11 0.036(4) 0.025(3) 0.014(3) 0.006(3) 0.018(3) 0.007(3)
C12A 0.046(11) 0.035(8) 0.014(10) -0.013(7) 0.002(7) 0.002(7)
C13A 0.056(10) 0.038(7) 0.028(10) -0.017(7) 0.009(7) 0.002(6)
C14A 0.047(9) 0.053(8) 0.020(7) -0.019(6) -0.001(6) -0.016(6)
C15A 0.039(8) 0.077(9) 0.009(6) -0.005(6) 0.003(5) -0.002(6)
C16A 0.053(10) 0.045(8) 0.021(10) -0.003(7) -0.010(7) -0.007(7)
C12B 0.025(9) 0.032(8) 0.021(9) -0.012(7) -0.005(8) 0.002(6)
C13B 0.055(10) 0.040(7) 0.021(8) -0.019(6) 0.013(7) -0.014(6)
C14B 0.086(12) 0.086(9) 0.023(8) -0.031(8) 0.016(8) -0.016(9)
C15B 0.095(13) 0.110(11) 0.022(7) 0.006(8) 0.003(8) 0.002(11)
C16B 0.055(11) 0.065(10) 0.037(11) 0.002(9) -0.010(8) 0.007(10)
C17 0.027(4) 0.029(3) 0.006(3) 0.000(2) 0.007(3) -0.002(2)
C18 0.031(4) 0.051(4) 0.008(3) -0.002(3) 0.002(3) -0.002(3)
C19 0.027(4) 0.047(4) 0.015(3) -0.002(3) 0.003(3) -0.004(3)
C20 0.032(4) 0.035(4) 0.002(3) -0.001(2) 0.000(2) -0.006(3)
C21 0.042(4) 0.034(4) 0.015(3) 0.000(3) 0.011(3) 0.002(3)
C22 0.030(4) 0.055(4) 0.011(3) -0.005(3) 0.010(3) 0.001(3)
C23 0.032(4) 0.057(4) 0.009(3) 0.008(3) 0.012(3) 0.000(3)
C24 0.039(4) 0.038(4) 0.014(3) 0.000(3) 0.011(3) -0.004(3)
C25 0.020(4) 0.030(3) 0.008(3) -0.001(2) 0.000(2) 0.002(2)
C26 0.039(4) 0.029(4) 0.015(3) -0.008(3) 0.008(3) 0.000(3)
C27 0.020(3) 0.039(4) 0.011(3) -0.004(3) 0.007(2) -0.001(2)
C28 0.038(4) 0.028(3) 0.012(3) -0.004(3) 0.008(3) -0.002(3)
C29 0.043(5) 0.027(4) 0.018(3) -0.001(3) 0.000(3) -0.004(3)
C30 0.060(6) 0.044(5) 0.041(5) -0.021(4) -0.001(4) 0.013(4)
C31 0.055(6) 0.046(5) 0.037(5) -0.001(4) -0.007(4) 0.009(3)
C32 0.081(6) 0.029(4) 0.011(4) 0.002(3) 0.002(3) 0.001(3)
C33 0.029(4) 0.026(3) 0.019(3) 0.006(3) 0.011(3) -0.003(3)
C34 0.026(4) 0.041(4) 0.028(4) 0.021(3) 0.004(3) 0.007(3)
C35 0.040(4) 0.035(4) 0.025(4) 0.016(3) 0.015(3) 0.004(3)
C36 0.026(4) 0.024(3) 0.034(4) 0.011(3) 0.010(3) 0.004(2)
C37 0.069(6) 0.049(5) 0.053(5) -0.006(4) 0.047(5) -0.008(4)
C38 0.093(8) 0.057(6) 0.101(8) 0.041(5) 0.080(7) 0.034(5)
C39 0.037(5) 0.053(5) 0.139(10) 0.045(6) 0.045(6) 0.014(4)
C40 0.023(4) 0.040(4) 0.078(6) 0.014(4) 0.015(4) -0.004(3)
C41 0.030(4) 0.022(3) 0.010(3) 0.003(2) -0.001(2) 0.002(2)
C42 0.022(4) 0.026(3) 0.033(4) 0.003(3) -0.001(3) -0.006(2)
C43 0.022(4) 0.027(3) 0.027(3) 0.007(3) 0.013(3) 0.000(2)
C44 0.032(4) 0.032(3) 0.014(3) 0.004(3) 0.002(2) -0.004(3)
C45 0.045(5) 0.054(5) 0.016(4) -0.003(3) -0.006(3) -0.004(3)
C46 0.058(6) 0.064(5) 0.024(4) -0.012(4) 0.002(4) -0.019(4)
C47 0.057(6) 0.084(7) 0.082(7) -0.047(6) 0.014(5) -0.003(5)
C48 0.065(6) 0.079(6) 0.018(4) 0.006(4) 0.017(4) 0.020(4)
C49 0.029(4) 0.025(3) 0.004(3) -0.005(2) 0.005(2) 0.003(2)
B1 0.027(4) 0.036(4) 0.017(4) -0.001(3) 0.011(3) 0.000(3)
B2 0.026(4) 0.031(4) 0.017(4) 0.004(3) 0.008(3) 0.002(3)

loop_
_atom_type_symbol
_atom_type_description
_atom_type_scat_dispersion_real
_atom_type_scat_dispersion_imag
_atom_type_scat_source
C C 0.0033 0.0016 'International Tables Vol C Tables 4.2.6.8 and 6.1.1.4'
H H 0.0000 0.0000 'International Tables Vol C Tables 4.2.6.8 and 6.1.1.4'
B B 0.0013 0.0007 'International Tables Vol C Tables 4.2.6.8 and 6.1.1.4'
N N 0.0061 0.0033 'International Tables Vol C Tables 4.2.6.8 and 6.1.1.4'
O O 0.0106 0.0060 'International Tables Vol C Tables 4.2.6.8 and 6.1.1.4'
Cu Cu 0.3201 1.2651 'International Tables Vol C Tables 4.2.6.8 and 6.1.1.4'

loop_
_geom_angle_atom_site_label_1
_geom_angle_atom_site_label_2
_geom_angle_atom_site_label_3
_geom_angle
N5 Cu1 N1 89.60(19)
N5 Cu1 O1 163.39(17)
N1 Cu1 O1 100.76(17)
N5 Cu1 O2 100.33(17)
N1 Cu1 O2 161.72(17)
O1 Cu1 O2 66.38(15)
N5 Cu1 N3 92.09(18)
N1 Cu1 N3 91.75(18)
O1 Cu1 N3 100.46(17)
O2 Cu1 N3 103.08(16)
N5 Cu1 C49 133.84(19)
N1 Cu1 C49 132.39(19)
O1 Cu1 C49 32.44(16)
O2 Cu1 C49 33.97(16)
N3 Cu1 C49 102.88(18)
N9 Cu2 N11 90.8(2)
N9 Cu2 O3 163.89(18)
N11 Cu2 O3 99.88(18)
N9 Cu2 O2 100.81(17)
N11 Cu2 O2 161.49(17)
O3 Cu2 O2 65.99(15)
N9 Cu2 N7 89.82(18)
N11 Cu2 N7 92.60(19)
O3 Cu2 N7 101.62(17)
O2 Cu2 N7 101.73(16)
N9 Cu2 C49 134.8(2)
N11 Cu2 C49 131.3(2)
O3 Cu2 C49 31.89(18)
O2 Cu2 C49 34.21(17)
N7 Cu2 C49 101.89(18)
C49 O1 Cu1 90.5(3)
C49 O2 Cu2 87.0(3)
C49 O2 Cu1 87.6(3)
Cu2 O2 Cu1 174.3(2)
C49 O3 Cu2 90.3(3)
C1 N1 N2 107.2(4)
C1 N1 Cu1 136.4(4)
N2 N1 Cu1 116.0(3)
N1 N2 C3 109.5(5)
N1 N2 B1 120.3(5)
C3 N2 B1 129.4(5)
C9 N3 N4 107.0(5)
C9 N3 Cu1 142.3(4)
N4 N3 Cu1 110.3(3)
C11 N4 N3 109.4(5)
C11 N4 B1 128.9(5)
N3 N4 B1 121.6(5)
C17 N5 N6 106.5(5)
C17 N5 Cu1 137.2(4)
N6 N5 Cu1 115.7(3)
C19 N6 N5 109.4(5)
C19 N6 B1 129.4(5)
N5 N6 B1 120.6(5)
C25 N7 N8 107.1(4)
C25 N7 Cu2 142.1(4)
N8 N7 Cu2 110.8(3)
C27 N8 N7 109.0(4)
C27 N8 B2 130.3(5)
N7 N8 B2 120.7(4)
C33 N9 N10 107.1(5)
C33 N9 Cu2 137.2(4)
N10 N9 Cu2 115.3(4)
C35 N10 N9 107.9(5)
C35 N10 B2 131.4(5)
N9 N10 B2 120.6(5)
C41 N11 N12 106.9(4)
C41 N11 Cu2 138.4(4)
N12 N11 Cu2 114.2(3)
C43 N12 N11 109.1(5)
C43 N12 B2 129.7(5)
N11 N12 B2 121.2(5)
N1 C1 C2 109.8(6)
N1 C1 C4 121.5(5)
C2 C1 C4 128.7(6)
C3 C2 C1 105.3(6)
C3 C2 H2 127.4
C1 C2 H2 127.4
N2 C3 C2 108.2(5)
N2 C3 H3 125.9
C2 C3 H3 125.9
C1 C4 C5 115.5(6)
C1 C4 C8 114.7(6)
C5 C4 C8 101.8(6)
C1 C4 H4 108.1
C5 C4 H4 108.1
C8 C4 H4 108.1
C4 C5 C6 105.3(7)
C4 C5 H5A 110.7
C6 C5 H5A 110.7
C4 C5 H5B 110.7
C6 C5 H5B 110.7
H5A C5 H5B 108.8
C7 C6 C5 104.6(6)
C7 C6 H6A 110.8
C5 C6 H6A 110.9
C7 C6 H6B 110.8
C5 C6 H6B 110.8
H6A C6 H6B 108.9
C8 C7 C6 106.2(6)
C8 C7 H7A 110.5
C6 C7 H7A 110.5
C8 C7 H7B 110.5
C6 C7 H7B 110.5
H7A C7 H7B 108.7
C4 C8 C7 106.6(7)
C4 C8 H8A 110.4
C7 C8 H8A 110.4
C4 C8 H8B 110.4
C7 C8 H8B 110.4
H8A C8 H8B 108.6
N3 C9 C10 109.5(6)
N3 C9 C12B 119.1(10)
C10 C9 C12B 130.9(10)
N3 C9 C12A 120.9(10)
C10 C9 C12A 128.5(11)
C11 C10 C9 105.4(5)
C11 C10 H10 127.3
C9 C10 H10 127.3
N4 C11 C10 108.7(5)
N4 C11 H11 125.6
C10 C11 H11 125.6
C16A C12A C13A 105.0(14)
C16A C12A C9 114(2)
C13A C12A C9 113.4(19)
C16A C12A H12A 108.1
C13A C12A H12A 108.1
C9 C12A H12A 108.1
C16A C12A H12B 124.8
C13A C12A H12B 109.9
C9 C12A H12B 89.6
C12A C13A C14A 100.7(13)
C12A C13A H13A 111.7
C14A C13A H13A 111.7
C12A C13A H13B 111.6
C14A C13A H13B 111.6
H13A C13A H13B 109.4
C12A C13A H13C 100.2
C14A C13A H13C 112.9
H13A C13A H13C 117.7
C12A C13A H13D 99.1
C14A C13A H13D 159.9
H13A C13A H13D 56.7
H13B C13A H13D 63.6
H13C C13A H13D 66.7
C15A C14A C13A 109.0(12)
C15A C14A H14A 109.9
C13A C14A H14A 109.9
C15A C14A H14B 109.8
C13A C14A H14B 109.8
H14A C14A H14B 108.3
C15A C14A H14D 159.0
C13A C14A H14D 72.4
H14A C14A H14D 52.5
H14B C14A H14D 88.5
C13A C14A H15C 129.9
H14A C14A H15C 118.2
H14B C14A H15C 67.8
H14D C14A H15C 151.2
C14A C15A C16A 103.4(15)
C14A C15A H15A 111.1
C16A C15A H15A 111.0
C14A C15A H15B 111.1
C16A C15A H15B 111.1
H15A C15A H15B 109.1
C14A C15A H15C 56.3
C16A C15A H15C 99.5
H15A C15A H15C 60.4
H15B C15A H15C 149.2
C14A C15A H16D 112.9
C16A C15A H16D 59.1
H15A C15A H16D 136.0
H15B C15A H16D 52.9
H15C C15A H16D 155.1
C15A C16A C12A 102.6(15)
C15A C16A H16A 111.3
C12A C16A H16A 111.3
C15A C16A H16B 111.3
C12A C16A H16B 111.1
H16A C16A H16B 109.2
C15A C16A H16C 142.9
C12A C16A H16C 100.3
H16A C16A H16C 86.5
C15A C16A H16D 50.1
C12A C16A H16D 79.5
H16A C16A H16D 161.1
H16B C16A H16D 79.4
H16C C16A H16D 107.4
C9 C12B C16B 111(2)
C9 C12B C13B 113.5(18)
C16B C12B C13B 103.8(15)
C9 C12B H12A 130.6
C16B C12B H12A 79.6
C13B C12B H12A 109.6
C9 C12B H12B 109.3
C16B C12B H12B 109.4
C13B C12B H12B 109.4
C14B C13B C12B 106.9(15)
C14B C13B H13A 46.3
C12B C13B H13A 102.9
C14B C13B H13B 84.5
C12B C13B H13B 127.4
H13A C13B H13B 119.3
C14B C13B H13C 110.4
C12B C13B H13C 110.2
H13A C13B H13C 144.8
C14B C13B H13D 110.4
C12B C13B H13D 110.4
H13A C13B H13D 69.1
H13B C13B H13D 112.9
H13C C13B H13D 108.6
C13B C14B C15B 101.6(14)
C13B C14B H13A 52.3
C15B C14B H13A 105.8
C15B C14B H13B 111.9
H13A C14B H13B 71.8
C13B C14B H14B 150.7
C15B C14B H14B 50.0
H13A C14B H14B 133.7
H13B C14B H14B 148.2
C13B C14B H14C 111.4
C15B C14B H14C 111.4
H13A C14B H14C 61.4
H13B C14B H14C 122.6
H14B C14B H14C 89.1
C13B C14B H14D 111.4
C15B C14B H14D 111.5
H13A C14B H14D 142.0
H13B C14B H14D 87.6
H14B C14B H14D 78.8
H14C C14B H14D 109.3
C16B C15B C14B 111.0(16)
C16B C15B H14B 156.4
C14B C15B H14B 55.6
C16B C15B H16A 62.4
C14B C15B H16A 143.4
H14B C15B H16A 140.6
C16B C15B H15C 109.5
C14B C15B H15C 109.4
H14B C15B H15C 64.2
H16A C15B H15C 106.5
C16B C15B H15D 109.4
C14B C15B H15D 109.5
H14B C15B H15D 94.0
H16A C15B H15D 50.6
H15C C15B H15D 108.0
C15B C16B C12B 104.6(19)
C15B C16B H16A 63.0
C12B C16B H16A 113.6
C15B C16B H16B 126.1
C12B C16B H16B 119.2
H16A C16B H16B 71.2
C15B C16B H16C 110.9
C12B C16B H16C 111.0
H16A C16B H16C 49.0
C15B C16B H16D 110.8
C12B C16B H16D 110.7
H16A C16B H16D 135.4
H16B C16B H16D 82.8
H16C C16B H16D 108.9
N5 C17 C18 109.5(6)
N5 C17 C20 120.7(6)
C18 C17 C20 129.8(6)
C19 C18 C17 106.4(6)
C19 C18 H18 126.8
C17 C18 H18 126.8
N6 C19 C18 108.2(6)
N6 C19 H19 125.9
C18 C19 H19 125.9
C17 C20 C21 113.1(5)
C17 C20 C24 115.5(5)
C21 C20 C24 101.8(5)
C17 C20 H20 108.7
C21 C20 H20 108.7
C24 C20 H20 108.7
C20 C21 C22 105.4(5)
C20 C21 H21A 110.7
C22 C21 H21A 110.7
C20 C21 H21B 110.6
C22 C21 H21B 110.7
H21A C21 H21B 108.8
C23 C22 C21 105.2(5)
C23 C22 H22A 110.7
C21 C22 H22A 110.7
C23 C22 H22B 110.7
C21 C22 H22B 110.7
H22A C22 H22B 108.8
C24 C23 C22 105.4(5)
C24 C23 H23A 110.7
C22 C23 H23A 110.7
C24 C23 H23B 110.7
C22 C23 H23B 110.7
H23A C23 H23B 108.8
C23 C24 C20 102.2(5)
C23 C24 H24A 111.3
C20 C24 H24A 111.4
C23 C24 H24B 111.3
C20 C24 H24B 111.3
H24A C24 H24B 109.2
N7 C25 C26 110.3(5)
N7 C25 C28 120.1(5)
C26 C25 C28 129.6(5)
C27 C26 C25 104.4(5)
C27 C26 H26 127.8
C25 C26 H26 127.8
N8 C27 C26 109.2(5)
N8 C27 H27 125.4
C26 C27 H27 125.4
C25 C28 C32 111.7(5)
C25 C28 C29 113.1(5)
C32 C28 C29 102.7(5)
C25 C28 H28 109.7
C32 C28 H28 109.7
C29 C28 H28 109.7
C30 C29 C28 107.6(5)
C30 C29 H29A 110.2
C28 C29 H29A 110.2
C30 C29 H29B 110.2
C28 C29 H29B 110.2
H29A C29 H29B 108.5
C29 C30 C31 105.8(5)
C29 C30 H30A 110.6
C31 C30 H30A 110.6
C29 C30 H30B 110.6
C31 C30 H30B 110.6
H30A C30 H30B 108.7
C32 C31 C30 105.2(6)
C32 C31 H31A 110.7
C30 C31 H31A 110.7
C32 C31 H31B 110.7
C30 C31 H31B 110.7
H31A C31 H31B 108.8
C31 C32 C28 104.2(5)
C31 C32 H32A 110.9
C28 C32 H32A 110.9
C31 C32 H32B 110.9
C28 C32 H32B 110.9
H32A C32 H32B 108.9
N9 C33 C34 110.4(6)
N9 C33 C36 121.2(5)
C34 C33 C36 128.5(6)
C35 C34 C33 104.3(5)
C35 C34 H34 127.9
C33 C34 H34 127.9
N10 C35 C34 110.3(5)
N10 C35 H35 124.9
C34 C35 H35 124.9
C33 C36 C40 115.1(6)
C33 C36 C37 113.1(5)
C40 C36 C37 103.3(6)
C33 C36 H36 108.4
C40 C36 H36 108.4
C37 C36 H36 108.4
C38 C37 C36 104.2(7)
C38 C37 H37A 110.9
C36 C37 H37A 110.9
C38 C37 H37B 110.9
C36 C37 H37B 110.9
H37A C37 H37B 108.9
C39 C38 C37 108.0(7)
C39 C38 H38A 110.1
C37 C38 H38A 110.1
C39 C38 H38B 110.1
C37 C38 H38B 110.1
H38A C38 H38B 108.4
C40 C39 C38 103.7(6)
C40 C39 H39A 111.0
C38 C39 H39A 111.0
C40 C39 H39B 111.0
C38 C39 H39B 111.0
H39A C39 H39B 109.0
C39 C40 C36 103.0(7)
C39 C40 H40A 111.2
C36 C40 H40A 111.2
C39 C40 H40B 111.2
C36 C40 H40B 111.2
H40A C40 H40B 109.1
N11 C41 C42 110.1(5)
N11 C41 C44 119.6(5)
C42 C41 C44 130.2(5)
C41 C42 C43 105.4(5)
C41 C42 H42 127.3
C43 C42 H42 127.3
N12 C43 C42 108.5(5)
N12 C43 H43 125.8
C42 C43 H43 125.8
C41 C44 C45 114.3(5)
C41 C44 C48 112.9(5)
C45 C44 C48 104.8(5)
C41 C44 H44 108.2
C45 C44 H44 108.2
C48 C44 H44 108.2
C46 C45 C44 103.3(6)
C46 C45 H45A 111.1
C44 C45 H45A 111.1
C46 C45 H45B 111.1
C44 C45 H45B 111.1
H45A C45 H45B 109.1
C47 C46 C45 104.3(6)
C47 C46 H46A 110.9
C45 C46 H46A 110.9
C47 C46 H46B 110.9
C45 C46 H46B 110.9
H46A C46 H46B 108.9
C46 C47 C48 106.6(7)
C46 C47 H47A 110.4
C48 C47 H47A 110.4
C46 C47 H47B 110.4
C48 C47 H47B 110.4
H47A C47 H47B 108.6
C47 C48 C44 106.2(6)
C47 C48 H48A 110.5
C44 C48 H48A 110.5
C47 C48 H48B 110.5
C44 C48 H48B 110.5
H48A C48 H48B 108.7
O3 C49 O1 128.4(5)
O3 C49 O2 116.2(5)
O1 C49 O2 115.4(5)
O3 C49 Cu2 57.8(3)
O1 C49 Cu2 172.5(4)
O2 C49 Cu2 58.7(3)
O3 C49 Cu1 173.6(4)
O1 C49 Cu1 57.0(3)
O2 C49 Cu1 58.4(3)
Cu2 C49 Cu1 117.1(2)
N4 B1 N6 109.0(5)
N4 B1 N2 110.5(5)
N6 B1 N2 105.9(5)
N4 B1 H1 110.4
N6 B1 H1 110.4
N2 B1 H1 110.4
N10 B2 N8 110.5(5)
N10 B2 N12 107.2(5)
N8 B2 N12 109.1(5)
N10 B2 H2A 110.0
N8 B2 H2A 110.0
N12 B2 H2A 110.0

loop_
_geom_bond_atom_site_label_1
_geom_bond_atom_site_label_2
_geom_bond_distance
Cu1 N5 1.957(5)
Cu1 N1 1.967(4)
Cu1 O1 1.986(4)
Cu1 O2 2.018(4)
Cu1 N3 2.211(5)
Cu1 C49 2.367(6)
Cu2 N9 1.968(5)
Cu2 N11 1.972(5)
Cu2 O3 1.989(4)
Cu2 O2 2.013(4)
Cu2 N7 2.221(4)
Cu2 C49 2.351(6)
O1 C49 1.270(7)
O2 C49 1.324(6)
O3 C49 1.242(7)
N1 C1 1.342(7)
N1 N2 1.346(6)
N2 C3 1.346(7)
N2 B1 1.553(9)
N3 C9 1.349(8)
N3 N4 1.352(7)
N4 C11 1.338(7)
N4 B1 1.528(8)
N5 C17 1.347(7)
N5 N6 1.356(7)
N6 C19 1.345(7)
N6 B1 1.543(8)
N7 C25 1.330(7)
N7 N8 1.358(6)
N8 C27 1.348(7)
N8 B2 1.521(8)
N9 C33 1.317(7)
N9 N10 1.368(6)
N10 C35 1.340(7)
N10 B2 1.519(8)
N11 C41 1.337(7)
N11 N12 1.369(6)
N12 C43 1.326(8)
N12 B2 1.540(8)
C1 C2 1.381(9)
C1 C4 1.481(9)
C2 C3 1.379(9)
C2 H2 0.9500
C3 H3 0.9500
C4 C5 1.494(10)
C4 C8 1.504(9)
C4 H4 1.0000
C5 C6 1.523(11)
C5 H5A 0.9900
C5 H5B 0.9900
C6 C7 1.514(12)
C6 H6A 0.9900
C6 H6B 0.9900
C7 C8 1.511(11)
C7 H7A 0.9900
C7 H7B 0.9900
C8 H8A 0.9900
C8 H8B 0.9900
C9 C10 1.379(9)
C9 C12B 1.47(3)
C9 C12A 1.56(3)
C10 C11 1.375(8)
C10 H10 0.9500
C11 H11 0.9500
C12A C16A 1.536(16)
C12A C13A 1.547(16)
C12A H12A 1.0000
C13A C14A 1.57(2)
C13A H13A 0.9900
C13A H13B 0.9900
C14A C15A 1.42(2)
C14A H14A 0.9900
C14A H14B 0.9900
C15A C16A 1.47(2)
C15A H15A 0.9900
C15A H15B 0.9900
C15A H15C 0.9677
C16A H16A 0.9900
C16A H16B 0.9900
C16A H16C 0.5856
C12B C16B 1.529(16)
C12B C13B 1.556(16)
C12B H12A 0.8150
C12B H12B 1.0000
C13B C14B 1.50(2)
C13B H13B 0.6409
C13B H13C 0.9900
C13B H13D 0.9900
C14B C15B 1.60(3)
C14B H14C 0.9900
C14B H14D 0.9900
C15B C16B 1.36(3)
C15B H15C 0.9900
C15B H15D 0.9900
C16B H16C 0.9900
C16B H16D 0.9900
C17 C18 1.374(9)
C17 C20 1.476(9)
C18 C19 1.356(9)
C18 H18 0.9500
C19 H19 0.9500
C20 C21 1.536(8)
C20 C24 1.541(8)
C20 H20 1.0000
C21 C22 1.554(8)
C21 H21A 0.9900
C21 H21B 0.9900
C22 C23 1.520(9)
C22 H22A 0.9900
C22 H22B 0.9900
C23 C24 1.502(9)
C23 H23A 0.9900
C23 H23B 0.9900
C24 H24A 0.9900
C24 H24B 0.9900
C25 C26 1.400(8)
C25 C28 1.513(8)
C26 C27 1.368(8)
C26 H26 0.9500
C27 H27 0.9500
C28 C32 1.522(9)
C28 C29 1.533(8)
C28 H28 1.0000
C29 C30 1.491(9)
C29 H29A 0.9900
C29 H29B 0.9900
C30 C31 1.541(10)
C30 H30A 0.9900
C30 H30B 0.9900
C31 C32 1.489(10)
C31 H31A 0.9900
C31 H31B 0.9900
C32 H32A 0.9900
C32 H32B 0.9900
C33 C34 1.397(8)
C33 C36 1.507(9)
C34 C35 1.350(9)
C34 H34 0.9500
C35 H35 0.9500
C36 C40 1.509(9)
C36 C37 1.526(9)
C36 H36 1.0000
C37 C38 1.511(11)
C37 H37A 0.9900
C37 H37B 0.9900
C38 C39 1.506(13)
C38 H38A 0.9900
C38 H38B 0.9900
C39 C40 1.503(12)
C39 H39A 0.9900
C39 H39B 0.9900
C40 H40A 0.9900
C40 H40B 0.9900
C41 C42 1.367(9)
C41 C44 1.509(8)
C42 C43 1.391(9)
C42 H42 0.9500
C43 H43 0.9500
C44 C45 1.517(8)
C44 C48 1.522(9)
C44 H44 1.0000
C45 C46 1.504(10)
C45 H45A 0.9900
C45 H45B 0.9900
C46 C47 1.479(12)
C46 H46A 0.9900
C46 H46B 0.9900
C47 C48 1.506(11)
C47 H47A 0.9900
C47 H47B 0.9900
C48 H48A 0.9900
C48 H48B 0.9900
B1 H1 1.0000
B2 H2A 1.0000

loop_
_geom_torsion_atom_site_label_1
_geom_torsion_atom_site_label_2
_geom_torsion_atom_site_label_3
_geom_torsion_atom_site_label_4
_geom_torsion
N5 Cu1 O1 C49 40.9(7)
N1 Cu1 O1 C49 168.6(3)
O2 Cu1 O1 C49 2.2(3)
N3 Cu1 O1 C49 -97.6(3)
N9 Cu2 O2 C49 -174.0(3)
N11 Cu2 O2 C49 -46.0(6)
O3 Cu2 O2 C49 -3.7(3)
N7 Cu2 O2 C49 94.0(3)
N5 Cu1 O2 C49 -171.7(3)
N1 Cu1 O2 C49 -49.7(6)
O1 Cu1 O2 C49 -2.1(3)
N3 Cu1 O2 C49 93.7(3)
N9 Cu2 O3 C49 40.6(8)
N11 Cu2 O3 C49 171.4(3)
O2 Cu2 O3 C49 3.9(3)
N7 Cu2 O3 C49 -93.9(4)
N5 Cu1 N1 C1 122.0(5)
O1 Cu1 N1 C1 -44.9(6)
O2 Cu1 N1 C1 -1.4(9)
N3 Cu1 N1 C1 -145.9(5)
C49 Cu1 N1 C1 -36.7(6)
N5 Cu1 N1 N2 -49.8(4)
O1 Cu1 N1 N2 143.2(3)
O2 Cu1 N1 N2 -173.2(4)
N3 Cu1 N1 N2 42.3(3)
C49 Cu1 N1 N2 151.5(3)
C1 N1 N2 C3 0.5(6)
Cu1 N1 N2 C3 174.6(4)
C1 N1 N2 B1 -170.4(5)
Cu1 N1 N2 B1 3.7(6)
N5 Cu1 N3 C9 -128.2(7)
N1 Cu1 N3 C9 142.1(7)
O1 Cu1 N3 C9 40.9(7)
O2 Cu1 N3 C9 -27.1(7)
C49 Cu1 N3 C9 7.8(7)
N5 Cu1 N3 N4 43.1(4)
N1 Cu1 N3 N4 -46.6(4)
O1 Cu1 N3 N4 -147.9(3)
O2 Cu1 N3 N4 144.2(3)
C49 Cu1 N3 N4 179.1(3)
C9 N3 N4 C11 0.9(6)
Cu1 N3 N4 C11 -173.5(4)
C9 N3 N4 B1 177.6(5)
Cu1 N3 N4 B1 3.2(6)
N1 Cu1 N5 C17 -120.9(6)
O1 Cu1 N5 C17 8.1(10)
O2 Cu1 N5 C17 43.6(6)
N3 Cu1 N5 C17 147.3(6)
C49 Cu1 N5 C17 37.2(7)
N1 Cu1 N5 N6 48.8(4)
O1 Cu1 N5 N6 177.9(5)
O2 Cu1 N5 N6 -146.6(3)
N3 Cu1 N5 N6 -42.9(4)
C49 Cu1 N5 N6 -153.0(3)
C17 N5 N6 C19 -1.1(6)
Cu1 N5 N6 C19 -173.9(4)
C17 N5 N6 B1 170.7(5)
Cu1 N5 N6 B1 -2.1(6)
N9 Cu2 N7 C25 -132.3(6)
N11 Cu2 N7 C25 137.0(6)
O3 Cu2 N7 C25 36.3(6)
O2 Cu2 N7 C25 -31.3(6)
C49 Cu2 N7 C25 3.7(7)
N9 Cu2 N7 N8 45.9(4)
N11 Cu2 N7 N8 -44.9(4)
O3 Cu2 N7 N8 -145.5(3)
O2 Cu2 N7 N8 146.9(3)
C49 Cu2 N7 N8 -178.1(3)
C25 N7 N8 C27 0.2(6)
Cu2 N7 N8 C27 -178.6(4)
C25 N7 N8 B2 179.5(5)
Cu2 N7 N8 B2 0.7(6)
N11 Cu2 N9 C33 -127.2(6)
O3 Cu2 N9 C33 4.6(11)
O2 Cu2 N9 C33 38.3(6)
N7 Cu2 N9 C33 140.2(6)
C49 Cu2 N9 C33 33.5(7)
N11 Cu2 N9 N10 45.0(4)
O3 Cu2 N9 N10 176.8(5)
O2 Cu2 N9 N10 -149.5(4)
N7 Cu2 N9 N10 -47.5(4)
C49 Cu2 N9 N10 -154.2(3)
C33 N9 N10 C35 -1.3(6)
Cu2 N9 N10 C35 -175.7(4)
C33 N9 N10 B2 178.5(5)
Cu2 N9 N10 B2 4.0(6)
N9 Cu2 N11 C41 137.3(6)
O3 Cu2 N11 C41 -30.5(6)
O2 Cu2 N11 C41 8.1(10)
N7 Cu2 N11 C41 -132.8(6)
C49 Cu2 N11 C41 -24.5(7)
N9 Cu2 N11 N12 -51.2(4)
O3 Cu2 N11 N12 140.9(4)
O2 Cu2 N11 N12 179.6(4)
N7 Cu2 N11 N12 38.6(4)
C49 Cu2 N11 N12 147.0(3)
C41 N11 N12 C43 0.8(6)
Cu2 N11 N12 C43 -173.3(4)
C41 N11 N12 B2 -177.1(5)
Cu2 N11 N12 B2 8.9(6)
N2 N1 C1 C2 -0.7(6)
Cu1 N1 C1 C2 -173.0(4)
N2 N1 C1 C4 178.3(5)
Cu1 N1 C1 C4 6.0(9)
N1 C1 C2 C3 0.6(6)
C4 C1 C2 C3 -178.4(6)
N1 N2 C3 C2 -0.2(6)
B1 N2 C3 C2 169.7(5)
C1 C2 C3 N2 -0.2(6)
N1 C1 C4 C5 114.9(7)
C2 C1 C4 C5 -66.3(9)
N1 C1 C4 C8 -127.1(7)
C2 C1 C4 C8 51.8(9)
C1 C4 C5 C6 164.6(6)
C8 C4 C5 C6 39.6(8)
C4 C5 C6 C7 -29.9(9)
C5 C6 C7 C8 8.0(10)
C1 C4 C8 C7 -160.1(7)
C5 C4 C8 C7 -34.6(9)
C6 C7 C8 C4 16.5(10)
N4 N3 C9 C10 -0.7(6)
Cu1 N3 C9 C10 170.8(5)
N4 N3 C9 C12B -173.3(10)
Cu1 N3 C9 C12B -1.8(13)
N4 N3 C9 C12A 168.5(11)
Cu1 N3 C9 C12A -20.0(14)
N3 C9 C10 C11 0.2(7)
C12B C9 C10 C11 171.6(12)
C12A C9 C10 C11 -168.0(12)
N3 N4 C11 C10 -0.9(6)
B1 N4 C11 C10 -177.2(5)
C9 C10 C11 N4 0.4(6)
N3 C9 C12A C16A -70(2)
C10 C9 C12A C16A 97.1(17)
C12B C9 C12A C16A -158(7)
N3 C9 C12A C13A 170.2(12)
C10 C9 C12A C13A -23(2)
C12B C9 C12A C13A 82(6)
C16A C12A C13A C14A 14(3)
C9 C12A C13A C14A 139.2(16)
C12A C13A C14A C15A 13(2)
C13A C14A C15A C16A -36.4(18)
C14A C15A C16A C12A 44(2)
C13A C12A C16A C15A -36(3)
C9 C12A C16A C15A -160.6(17)
N3 C9 C12B C16B -85.6(19)
C10 C9 C12B C16B 103.7(17)
C12A C9 C12B C16B 16(5)
N3 C9 C12B C13B 157.8(12)
C10 C9 C12B C13B -13(2)
C12A C9 C12B C13B -101(7)
C9 C12B C13B C14B 94.3(18)
C16B C12B C13B C14B -27(3)
C12B C13B C14B C15B 9(2)
C13B C14B C15B C16B 14(3)
C14B C15B C16B C12B -31(3)
C9 C12B C16B C15B -87(2)
C13B C12B C16B C15B 35(3)
N6 N5 C17 C18 1.4(6)
Cu1 N5 C17 C18 171.8(4)
N6 N5 C17 C20 -175.2(5)
Cu1 N5 C17 C20 -4.8(9)
N5 C17 C18 C19 -1.2(7)
C20 C17 C18 C19 175.0(6)
N5 N6 C19 C18 0.4(7)
B1 N6 C19 C18 -170.5(6)
C17 C18 C19 N6 0.5(7)
N5 C17 C20 C21 100.1(6)
C18 C17 C20 C21 -75.8(8)
N5 C17 C20 C24 -143.2(5)
C18 C17 C20 C24 41.0(9)
C17 C20 C21 C22 155.9(5)
C24 C20 C21 C22 31.4(6)
C20 C21 C22 C23 -7.1(7)
C21 C22 C23 C24 -20.8(7)
C22 C23 C24 C20 40.7(6)
C17 C20 C24 C23 -167.2(5)
C21 C20 C24 C23 -44.3(6)
N8 N7 C25 C26 -0.2(6)
Cu2 N7 C25 C26 178.0(5)
N8 N7 C25 C28 -179.6(5)
Cu2 N7 C25 C28 -1.4(9)
N7 C25 C26 C27 0.2(6)
C28 C25 C26 C27 179.5(6)
N7 N8 C27 C26 -0.1(7)
B2 N8 C27 C26 -179.3(6)
C25 C26 C27 N8 0.0(7)
N7 C25 C28 C32 -78.5(7)
C26 C25 C28 C32 102.3(7)
N7 C25 C28 C29 166.3(5)
C26 C25 C28 C29 -13.0(9)
C25 C28 C29 C30 95.0(7)
C32 C28 C29 C30 -25.6(7)
C28 C29 C30 C31 4.2(8)
C29 C30 C31 C32 19.5(9)
C30 C31 C32 C28 -35.7(8)
C25 C28 C32 C31 -83.9(7)
C29 C28 C32 C31 37.6(7)
N10 N9 C33 C34 1.0(7)
Cu2 N9 C33 C34 173.7(5)
N10 N9 C33 C36 -178.9(5)
Cu2 N9 C33 C36 -6.3(9)
N9 C33 C34 C35 -0.4(7)
C36 C33 C34 C35 179.5(6)
N9 N10 C35 C34 1.0(7)
B2 N10 C35 C34 -178.7(6)
C33 C34 C35 N10 -0.4(7)
N9 C33 C36 C40 -149.0(6)
C34 C33 C36 C40 31.1(9)
N9 C33 C36 C37 92.7(7)
C34 C33 C36 C37 -87.2(9)
C33 C36 C37 C38 154.9(6)
C40 C36 C37 C38 29.9(7)
C36 C37 C38 C39 -6.7(8)
C37 C38 C39 C40 -19.2(8)
C38 C39 C40 C36 37.9(7)
C33 C36 C40 C39 -166.0(6)
C37 C36 C40 C39 -42.3(7)
N12 N11 C41 C42 -1.2(6)
Cu2 N11 C41 C42 170.6(5)
N12 N11 C41 C44 176.0(5)
Cu2 N11 C41 C44 -12.2(9)
N11 C41 C42 C43 1.2(7)
C44 C41 C42 C43 -175.6(6)
N11 N12 C43 C42 0.0(7)
B2 N12 C43 C42 177.6(5)
C41 C42 C43 N12 -0.7(7)
N11 C41 C44 C45 170.7(5)
C42 C41 C44 C45 -12.7(9)
N11 C41 C44 C48 -69.6(7)
C42 C41 C44 C48 107.0(8)
C41 C44 C45 C46 156.2(6)
C48 C44 C45 C46 32.2(7)
C44 C45 C46 C47 -39.0(8)
C45 C46 C47 C48 30.8(10)
C46 C47 C48 C44 -10.5(10)
C41 C44 C48 C47 -138.7(7)
C45 C44 C48 C47 -13.7(8)
Cu2 O3 C49 O1 174.7(6)
Cu2 O3 C49 O2 -6.1(5)
Cu1 O1 C49 O3 175.8(6)
Cu1 O1 C49 O2 -3.4(5)
Cu2 O2 C49 O3 6.0(5)
Cu1 O2 C49 O3 -175.9(5)
Cu2 O2 C49 O1 -174.7(4)
Cu1 O2 C49 O1 3.4(4)
Cu1 O2 C49 Cu2 178.07(19)
Cu2 O2 C49 Cu1 -178.07(19)
N9 Cu2 C49 O3 -165.3(3)
N11 Cu2 C49 O3 -11.4(4)
O2 Cu2 C49 O3 -173.6(5)
N7 Cu2 C49 O3 92.9(3)
N9 Cu2 C49 O2 8.4(4)
N11 Cu2 C49 O2 162.3(3)
O3 Cu2 C49 O2 173.6(5)
N7 Cu2 C49 O2 -93.4(3)
N9 Cu2 C49 Cu1 10.2(4)
N11 Cu2 C49 Cu1 164.1(2)
O3 Cu2 C49 Cu1 175.5(5)
O2 Cu2 C49 Cu1 1.84(18)
N7 Cu2 C49 Cu1 -91.6(2)
N5 Cu1 C49 O1 -165.0(3)
N1 Cu1 C49 O1 -15.3(4)
O2 Cu1 C49 O1 -176.4(5)
N3 Cu1 C49 O1 89.3(3)
N5 Cu1 C49 O2 11.4(4)
N1 Cu1 C49 O2 161.1(3)
O1 Cu1 C49 O2 176.4(5)
N3 Cu1 C49 O2 -94.4(3)
N5 Cu1 C49 Cu2 9.5(4)
N1 Cu1 C49 Cu2 159.2(2)
O1 Cu1 C49 Cu2 174.5(5)
O2 Cu1 C49 Cu2 -1.85(18)
N3 Cu1 C49 Cu2 -96.2(2)
C11 N4 B1 N6 115.3(6)
N3 N4 B1 N6 -60.7(7)
C11 N4 B1 N2 -128.7(6)
N3 N4 B1 N2 55.3(7)
C19 N6 B1 N4 -126.9(6)
N5 N6 B1 N4 63.0(7)
C19 N6 B1 N2 114.1(7)
N5 N6 B1 N2 -55.9(6)
N1 N2 B1 N4 -63.1(6)
C3 N2 B1 N4 127.9(6)
N1 N2 B1 N6 54.8(7)
C3 N2 B1 N6 -114.1(6)
C35 N10 B2 N8 -120.6(7)
N9 N10 B2 N8 59.7(7)
C35 N10 B2 N12 120.6(6)
N9 N10 B2 N12 -59.1(7)
C27 N8 B2 N10 119.9(6)
N7 N8 B2 N10 -59.3(7)
C27 N8 B2 N12 -122.5(6)
N7 N8 B2 N12 58.4(7)
C43 N12 B2 N10 -126.1(6)
N11 N12 B2 N10 51.2(7)
C43 N12 B2 N8 114.2(6)
N11 N12 B2 N8 -68.5(6)
